data_7222900
loop_
_publ_author_name
'Range, K.J.'
'Mueller, W.'
'Engert, G.'
'Weiss, A.'

_publ_section_title
;
 Hochdrucksynthese und Kristallstrukturen von Tl In S2 -II und Tl In S2
 -III
;
_journal_name_full
;
Zeitschrift fuer Naturforschung, Teil B. Anorganische Chemie, Organische 
Chemie (2,1947-32,1977)
;
_journal_page_first 181
_journal_page_last 185
_journal_volume 29
_journal_year 1974
_chemical_formula_sum 'In S2 Tl'
_chemical_name_systematic 'Tl In S2'
_space_group_IT_number 166
_symmetry_space_group_name_Hall '-P 3* 2'
_symmetry_space_group_name_H-M 'R -3 m :R'
_cell_angle_alpha 28.6
_cell_angle_beta 28.6
_cell_angle_gamma 28.6
_cell_formula_units_Z 1
_cell_length_a 7.73
_cell_length_b 7.73
_cell_length_c 7.73
_cell_volume 93.561
_citation_journal_id_ASTM ZENBAX
_cod_data_source_file Range_ZENBAX_1974_698.cif
_cod_data_source_block In1S2Tl1
_cod_original_cell_volume 93.56121
_cod_original_sg_symbol_Hall '-R 3 2" (-y+z,x+z,-x+y+z)'
_cod_original_formula_sum 'In1 S2 Tl1'
_cod_database_code 7222900

loop_
_symmetry_equiv_pos_as_xyz
x,y,z
z,x,y
y,z,x
-y,-x,-z
-z,-y,-x
-x,-z,-y
-x,-y,-z
-z,-x,-y
-y,-z,-x
y,x,z
z,y,x
x,z,y

loop_
_atom_site_label
_atom_site_type_symbol
_atom_site_fract_x
_atom_site_fract_y
_atom_site_fract_z
_atom_site_occupancy
_atom_site_U_iso_or_equiv
In1 In+3 0.5 0.5 0.5 1 0.0
Tl1 Tl+1 0 0 0 1 0.0
S1 S-2 0.23 0.23 0.23 1 0.0
